data_4130984
loop_
_publ_author_name
'Yu, Chung-Jui'
'Graham, Michael J.'
'Zadrozny, Joseph M.'
'Niklas, Jens'
'Krzyaniak, Matthew D.'
'Wasielewski, Michael R.'
'Poluektov, Oleg G.'
'Freedman, Danna E.'

_publ_section_title
;
 Long Coherence Times in Nuclear Spin-Free Vanadyl Qubits.
;
_journal_issue 44
_journal_name_full 'Journal of the American Chemical Society'
_journal_page_first 14678
_journal_page_last 14685
_journal_paper_doi 10.1021/jacs.6b08467
_journal_volume 138
_journal_year 2016
_chemical_formula_moiety 'C6 O S10 V, 2(C24 H20 P)'
_chemical_formula_sum 'C54 H40 O P2 S10 V'
_chemical_formula_weight 1138.34
_space_group_crystal_system monoclinic
_space_group_IT_number 15
_space_group_name_Hall '-C 2yc'
_space_group_name_H-M_alt 'C 1 2/c 1'
_atom_sites_solution_hydrogens geom
_atom_sites_solution_primary direct
_audit_creation_date 2016-08-03
_audit_creation_method
;
Olex2 1.2
(compiled Jan 19 2015 12:28:14 for OlexSys, GUI svn.r4998)
;
_cell_angle_alpha 90
_cell_angle_beta 94.8660(10)
_cell_angle_gamma 90
_cell_formula_units_Z 4
_cell_length_a 20.1320(5)
_cell_length_b 12.5660(4)
_cell_length_c 20.6518(6)
_cell_measurement_reflns_used 9856
_cell_measurement_temperature 100.06
_cell_measurement_theta_max 30.49
_cell_measurement_theta_min 2.69
_cell_volume 5205.6(3)
_computing_cell_refinement 'SAINT V8.34A (Bruker, 2013)'
_computing_data_collection 'APEX2 V2014.11-0 (Bruker, 2014)'
_computing_data_reduction 'Bruker SAINT'
_computing_molecular_graphics 'Olex2 (Dolomanov et al., 2009)'
_computing_publication_material 'Olex2 (Dolomanov et al., 2009)'
_computing_structure_refinement 'ShelXL (Sheldrick, 2008)'
_computing_structure_solution 'ShelXT (Sheldrick, 2015)'
_diffrn_ambient_temperature 100.06
_diffrn_detector_area_resol_mean 8
_diffrn_measured_fraction_theta_full 0.999
_diffrn_measured_fraction_theta_max 0.999
_diffrn_measurement_device_type 'Bruker APEX-II CCD'
_diffrn_measurement_method '\f and \w scans'
_diffrn_radiation_monochromator 'QuazarTM optics'
_diffrn_radiation_type MoK\a
_diffrn_radiation_wavelength 0.71073
_diffrn_reflns_av_R_equivalents 0.0269
_diffrn_reflns_av_unetI/netI 0.0191
_diffrn_reflns_Laue_measured_fraction_full 0.999
_diffrn_reflns_Laue_measured_fraction_max 0.999
_diffrn_reflns_limit_h_max 27
_diffrn_reflns_limit_h_min -28
_diffrn_reflns_limit_k_max 17
_diffrn_reflns_limit_k_min -17
_diffrn_reflns_limit_l_max 29
_diffrn_reflns_limit_l_min -29
_diffrn_reflns_number 75549
_diffrn_reflns_point_group_measured_fraction_full 0.999
_diffrn_reflns_point_group_measured_fraction_max 0.999
_diffrn_reflns_theta_full 25.242
_diffrn_reflns_theta_max 30.520
_diffrn_reflns_theta_min 2.690
_diffrn_source 'sealed tube'
_diffrn_standards_number 0
_exptl_absorpt_coefficient_mu 0.693
_exptl_absorpt_correction_T_max 0.7461
_exptl_absorpt_correction_T_min 0.6972
_exptl_absorpt_correction_type multi-scan
_exptl_absorpt_process_details
'SADABS-2014/5 (Bruker,2014) was used for absorption correction. wR2(int) was 0.0976 before and 0.0421 after correction. The Ratio of minimum to maximum transmission is 0.9345. The \l/2 correction factor is 0.00150.'
_exptl_crystal_colour red
_exptl_crystal_colour_primary red
_exptl_crystal_density_diffrn 1.452
_exptl_crystal_description block
_exptl_crystal_F_000 2340
_exptl_crystal_size_max 0.258
_exptl_crystal_size_mid 0.101
_exptl_crystal_size_min 0.092
_refine_diff_density_max 0.402
_refine_diff_density_min -0.238
_refine_diff_density_rms 0.062
_refine_ls_extinction_method none
_refine_ls_goodness_of_fit_ref 1.034
_refine_ls_hydrogen_treatment constr
_refine_ls_matrix_type full
_refine_ls_number_parameters 308
_refine_ls_number_reflns 7939
_refine_ls_number_restraints 0
_refine_ls_restrained_S_all 1.034
_refine_ls_R_factor_all 0.0364
_refine_ls_R_factor_gt 0.0305
_refine_ls_shift/su_max 0.002
_refine_ls_shift/su_mean 0.000
_refine_ls_structure_factor_coef Fsqd
_refine_ls_weighting_details 'w=1/[\s^2^(Fo^2^)+(0.0353P)^2^+6.0233P] where P=(Fo^2^+2Fc^2^)/3'
_refine_ls_weighting_scheme calc
_refine_ls_wR_factor_gt 0.0739
_refine_ls_wR_factor_ref 0.0773
_reflns_Friedel_coverage 0.000
_reflns_number_gt 7004
_reflns_number_total 7939
_reflns_threshold_expression 'I > 2\s(I)'
_cod_data_source_file ja6b08467_si_004.cif
_cod_data_source_block compdata
_cod_database_code 4130984
_shelxl_version_number 2014/6
_shelx_space_group_comment
;
The symmetry employed for this shelxl refinement is uniquely defined
by the following loop, which should always be used as a source of
symmetry information in preference to the above space-group names.
They are only intended as comments.
;
_olex2_refinement_description
;
1. Fixed Uiso
 At 1.2 times of:
  All C(H) groups
2.a Aromatic/amide H refined with riding coordinates:
 C00A(H00A), C00C(H00C), C00D(H00D), C00E(H00E), C00H(H00H), C00J(H00J),
 C00K(H00K), C00L(H00L), C00M(H00M), C00N(H00N), C00O(H00O), C00P(H00P),
 C00Q(H00Q), C00R(H00R), C00S(H00S), C00T(H00T), C00V(H00V), C00X(H00X),
 C00Y(H00Y), C00Z(H00Z)
;
_olex2_submission_special_instructions 'No special instructions were received'

loop_
_space_group_symop_operation_xyz
'x, y, z'
'-x, y, -z+1/2'
'x+1/2, y+1/2, z'
'-x+1/2, y+1/2, -z+1/2'
'-x, -y, -z'
'x, -y, z-1/2'
'-x+1/2, -y+1/2, -z'
'x+1/2, -y+1/2, z-1/2'

loop_
_atom_site_label
_atom_site_type_symbol
_atom_site_fract_x
_atom_site_fract_y
_atom_site_fract_z
_atom_site_U_iso_or_equiv
_atom_site_adp_type
_atom_site_occupancy
_atom_site_site_symmetry_order
_atom_site_calc_flag
_atom_site_refinement_flags_posn
_atom_site_refinement_flags_adp
_atom_site_refinement_flags_occupancy
V001 V 0.5000 0.08170(2) 0.7500 0.01551(6) Uani 1 2 d S T P
S002 S 0.30435(2) -0.00785(3) 0.60059(2) 0.02062(7) Uani 1 1 d . . .
P003 P 0.59242(2) 0.62705(3) 0.60004(2) 0.01697(7) Uani 1 1 d . . .
S004 S 0.41826(2) -0.01932(3) 0.52619(2) 0.02102(7) Uani 1 1 d . . .
S005 S 0.51703(2) 0.02034(3) 0.64297(2) 0.01939(7) Uani 1 1 d . . .
S006 S 0.38553(2) 0.03367(3) 0.72727(2) 0.02230(7) Uani 1 1 d . . .
S007 S 0.28224(2) -0.05270(3) 0.45860(2) 0.02504(8) Uani 1 1 d . . .
O008 O 0.5000 0.20933(11) 0.7500 0.0265(3) Uani 1 2 d S T P
C009 C 0.60955(6) 0.48765(10) 0.60921(6) 0.0183(2) Uani 1 1 d . . .
C00A C 0.63720(6) 0.42996(10) 0.56043(6) 0.0204(2) Uani 1 1 d . . .
H00A H 0.6480 0.4646 0.5218 0.025 Uiso 1 1 calc R . .
C00B C 0.65226(6) 0.70407(10) 0.64935(6) 0.0189(2) Uani 1 1 d . . .
C00C C 0.69740(6) 0.65638(11) 0.69542(6) 0.0221(3) Uani 1 1 d . . .
H00C H 0.6967 0.5816 0.7019 0.027 Uiso 1 1 calc R . .
C00D C 0.59436(7) 0.43655(11) 0.66638(7) 0.0227(3) Uani 1 1 d . . .
H00D H 0.5758 0.4757 0.6998 0.027 Uiso 1 1 calc R . .
C00E C 0.54303(6) 0.69718(10) 0.47699(6) 0.0213(2) Uani 1 1 d . . .
H00E H 0.5000 0.6962 0.4926 0.026 Uiso 1 1 calc R . .
C00F C 0.50937(6) 0.64856(11) 0.62259(6) 0.0203(2) Uani 1 1 d . . .
C00G C 0.59903(6) 0.66840(10) 0.51771(6) 0.0182(2) Uani 1 1 d . . .
C00H C 0.65384(7) 0.81434(11) 0.63902(7) 0.0223(3) Uani 1 1 d . . .
H00H H 0.6240 0.8464 0.6066 0.027 Uiso 1 1 calc R . .
C00I C 0.38127(6) 0.01383(10) 0.64387(6) 0.0187(2) Uani 1 1 d . . .
C00J C 0.60655(7) 0.32839(12) 0.67391(7) 0.0257(3) Uani 1 1 d . . .
H00J H 0.5964 0.2934 0.7126 0.031 Uiso 1 1 calc R . .
C00K C 0.74366(7) 0.82876(12) 0.72288(7) 0.0275(3) Uani 1 1 d . . .
H00K H 0.7745 0.8716 0.7487 0.033 Uiso 1 1 calc R . .
C00L C 0.63349(7) 0.27121(11) 0.62506(7) 0.0260(3) Uani 1 1 d . . .
H00L H 0.6414 0.1971 0.6304 0.031 Uiso 1 1 calc R . .
C00M C 0.66260(6) 0.67145(11) 0.49493(6) 0.0214(2) Uani 1 1 d . . .
H00M H 0.7008 0.6530 0.5229 0.026 Uiso 1 1 calc R . .
C00N C 0.55086(7) 0.72729(11) 0.41344(7) 0.0257(3) Uani 1 1 d . . .
H00N H 0.5130 0.7466 0.3854 0.031 Uiso 1 1 calc R . .
C00O C 0.64898(7) 0.32126(11) 0.56865(7) 0.0242(3) Uani 1 1 d . . .
H00O H 0.6676 0.2816 0.5355 0.029 Uiso 1 1 calc R . .
C00P C 0.74341(7) 0.71960(12) 0.73181(7) 0.0267(3) Uani 1 1 d . . .
H00P H 0.7748 0.6877 0.7629 0.032 Uiso 1 1 calc R . .
C00Q C 0.66944(7) 0.70148(11) 0.43136(7) 0.0241(3) Uani 1 1 d . . .
H00Q H 0.7124 0.7031 0.4155 0.029 Uiso 1 1 calc R . .
C00R C 0.49310(7) 0.73769(11) 0.65826(7) 0.0239(3) Uani 1 1 d . . .
H00R H 0.5266 0.7873 0.6731 0.029 Uiso 1 1 calc R . .
C00S C 0.69932(7) 0.87605(11) 0.67654(7) 0.0255(3) Uani 1 1 d . . .
H00S H 0.7001 0.9510 0.6705 0.031 Uiso 1 1 calc R . .
C00T C 0.46026(7) 0.57420(12) 0.60179(7) 0.0264(3) Uani 1 1 d . . .
H00T H 0.4717 0.5128 0.5783 0.032 Uiso 1 1 calc R . .
C00U C 0.43538(6) 0.00771(10) 0.60895(6) 0.0183(2) Uani 1 1 d . . .
C00V C 0.61375(8) 0.72930(11) 0.39067(7) 0.0253(3) Uani 1 1 d . . .
H00V H 0.6187 0.7498 0.3471 0.030 Uiso 1 1 calc R . .
C00W C 0.33250(6) -0.02832(10) 0.52486(6) 0.0197(2) Uani 1 1 d . . .
C00X C 0.37843(7) 0.68085(14) 0.65006(7) 0.0309(3) Uani 1 1 d . . .
H00X H 0.3334 0.6929 0.6586 0.037 Uiso 1 1 calc R . .
C00Y C 0.39470(7) 0.59061(14) 0.61564(7) 0.0310(3) Uani 1 1 d . . .
H00Y H 0.3611 0.5405 0.6017 0.037 Uiso 1 1 calc R . .
C00Z C 0.42707(7) 0.75320(12) 0.67192(7) 0.0287(3) Uani 1 1 d . . .
H00Z H 0.4155 0.8136 0.6963 0.034 Uiso 1 1 calc R . .

loop_
_atom_site_aniso_label
_atom_site_aniso_U_11
_atom_site_aniso_U_22
_atom_site_aniso_U_33
_atom_site_aniso_U_23
_atom_site_aniso_U_13
_atom_site_aniso_U_12
V001 0.01753(13) 0.01425(13) 0.01518(13) 0.000 0.00384(10) 0.000
S002 0.01528(14) 0.02766(16) 0.01903(15) -0.00121(12) 0.00207(11) 0.00066(11)
P003 0.01555(14) 0.01858(15) 0.01676(15) -0.00070(11) 0.00132(11) 0.00219(11)
S004 0.01729(14) 0.02954(17) 0.01640(14) -0.00323(12) 0.00251(11) -0.00025(12)
S005 0.01500(13) 0.02678(16) 0.01670(14) -0.00329(11) 0.00310(11) -0.00022(11)
S006 0.01703(14) 0.03473(18) 0.01565(14) -0.00058(12) 0.00440(11) -0.00035(12)
S007 0.02041(15) 0.03271(18) 0.02129(16) -0.00530(13) -0.00235(12) 0.00332(13)
O008 0.0325(7) 0.0172(6) 0.0317(7) 0.000 0.0143(6) 0.000
C009 0.0152(5) 0.0194(6) 0.0199(6) 0.0012(4) 0.0000(4) 0.0007(4)
C00A 0.0198(6) 0.0204(6) 0.0209(6) 0.0002(5) 0.0011(5) 0.0014(5)
C00B 0.0172(5) 0.0217(6) 0.0181(6) -0.0034(5) 0.0026(4) 0.0011(4)
C00C 0.0203(6) 0.0244(6) 0.0215(6) -0.0022(5) 0.0010(5) 0.0026(5)
C00D 0.0198(6) 0.0269(6) 0.0216(6) 0.0031(5) 0.0034(5) 0.0009(5)
C00E 0.0198(6) 0.0201(6) 0.0232(6) 0.0014(5) -0.0023(5) 0.0005(5)
C00F 0.0169(5) 0.0246(6) 0.0195(6) 0.0013(5) 0.0030(4) 0.0035(5)
C00G 0.0195(5) 0.0168(5) 0.0180(6) 0.0001(4) 0.0004(4) 0.0013(4)
C00H 0.0226(6) 0.0226(6) 0.0220(6) -0.0028(5) 0.0045(5) 0.0029(5)
C00I 0.0162(5) 0.0225(6) 0.0174(6) 0.0005(5) 0.0015(4) -0.0002(4)
C00J 0.0215(6) 0.0274(7) 0.0278(7) 0.0085(5) 0.0002(5) -0.0027(5)
C00K 0.0231(6) 0.0324(7) 0.0270(7) -0.0118(6) 0.0021(5) -0.0019(5)
C00L 0.0213(6) 0.0187(6) 0.0371(8) 0.0043(5) -0.0037(5) -0.0014(5)
C00M 0.0199(6) 0.0232(6) 0.0213(6) 0.0012(5) 0.0023(5) 0.0037(5)
C00N 0.0278(7) 0.0230(6) 0.0251(7) 0.0046(5) -0.0051(5) -0.0014(5)
C00O 0.0232(6) 0.0209(6) 0.0281(7) -0.0022(5) 0.0002(5) 0.0031(5)
C00P 0.0213(6) 0.0342(7) 0.0238(7) -0.0065(6) -0.0023(5) 0.0031(5)
C00Q 0.0263(6) 0.0243(6) 0.0225(6) -0.0001(5) 0.0061(5) 0.0011(5)
C00R 0.0248(6) 0.0238(6) 0.0238(6) 0.0003(5) 0.0059(5) 0.0035(5)
C00S 0.0269(7) 0.0230(6) 0.0276(7) -0.0074(5) 0.0078(5) -0.0005(5)
C00T 0.0202(6) 0.0328(7) 0.0264(7) -0.0072(6) 0.0031(5) 0.0010(5)
C00U 0.0175(5) 0.0224(6) 0.0151(5) -0.0006(4) 0.0025(4) -0.0004(4)
C00V 0.0353(7) 0.0218(6) 0.0188(6) 0.0026(5) 0.0020(5) -0.0023(5)
C00W 0.0180(5) 0.0210(6) 0.0200(6) -0.0010(5) 0.0013(4) 0.0018(4)
C00X 0.0196(6) 0.0468(9) 0.0271(7) 0.0029(6) 0.0068(5) 0.0083(6)
C00Y 0.0189(6) 0.0456(9) 0.0287(7) -0.0056(6) 0.0025(5) -0.0020(6)
C00Z 0.0291(7) 0.0298(7) 0.0285(7) 0.0018(6) 0.0094(6) 0.0115(6)

loop_
_atom_type_symbol
_atom_type_description
_atom_type_scat_dispersion_real
_atom_type_scat_dispersion_imag
_atom_type_scat_source
C C 0.0033 0.0016 'International Tables Vol C Tables 4.2.6.8 and 6.1.1.4'
H H 0.0000 0.0000 'International Tables Vol C Tables 4.2.6.8 and 6.1.1.4'
O O 0.0106 0.0060 'International Tables Vol C Tables 4.2.6.8 and 6.1.1.4'
P P 0.1023 0.0942 'International Tables Vol C Tables 4.2.6.8 and 6.1.1.4'
S S 0.1246 0.1234 'International Tables Vol C Tables 4.2.6.8 and 6.1.1.4'
V V 0.3005 0.5294 'International Tables Vol C Tables 4.2.6.8 and 6.1.1.4'

loop_
_geom_angle_atom_site_label_1
_geom_angle_atom_site_label_2
_geom_angle_atom_site_label_3
_geom_angle
_geom_angle_site_symmetry_1
_geom_angle_site_symmetry_3
S005 V001 S005 142.41(2) . 2_656
S006 V001 S005 87.048(11) . .
S006 V001 S005 87.049(11) 2_656 2_656
S006 V001 S005 83.611(11) 2_656 .
S006 V001 S005 83.613(11) . 2_656
S006 V001 S006 150.74(2) . 2_656
O008 V001 S005 108.797(10) . 2_656
O008 V001 S005 108.797(10) . .
O008 V001 S006 104.629(11) . .
O008 V001 S006 104.629(11) . 2_656
C00W S002 C00I 98.18(6) . .
C009 P003 C00B 110.71(6) . .
C009 P003 C00F 107.16(6) . .
C009 P003 C00G 110.74(6) . .
C00B P003 C00F 111.55(6) . .
C00B P003 C00G 106.36(6) . .
C00G P003 C00F 110.38(6) . .
C00W S004 C00U 98.17(6) . .
C00U S005 V001 101.41(4) . .
C00I S006 V001 101.36(4) . .
C00A C009 P003 121.11(10) . .
C00A C009 C00D 119.97(12) . .
C00D C009 P003 118.91(10) . .
C009 C00A H00A 120.1 . .
C00O C00A C009 119.70(13) . .
C00O C00A H00A 120.1 . .
C00C C00B P003 121.54(10) . .
C00C C00B C00H 120.43(12) . .
C00H C00B P003 118.01(10) . .
C00B C00C H00C 120.4 . .
C00P C00C C00B 119.26(13) . .
C00P C00C H00C 120.4 . .
C009 C00D H00D 120.2 . .
C00J C00D C009 119.64(13) . .
C00J C00D H00D 120.2 . .
C00G C00E H00E 120.3 . .
C00N C00E H00E 120.3 . .
C00N C00E C00G 119.32(12) . .
C00R C00F P003 121.60(10) . .
C00R C00F C00T 120.42(12) . .
C00T C00F P003 117.96(10) . .
C00E C00G P003 121.68(10) . .
C00E C00G C00M 120.32(12) . .
C00M C00G P003 118.01(9) . .
C00B C00H H00H 120.3 . .
C00S C00H C00B 119.36(13) . .
C00S C00H H00H 120.3 . .
S006 C00I S002 119.91(7) . .
C00U C00I S002 115.88(10) . .
C00U C00I S006 124.11(10) . .
C00D C00J H00J 119.9 . .
C00L C00J C00D 120.18(13) . .
C00L C00J H00J 119.9 . .
C00P C00K H00K 119.7 . .
C00P C00K C00S 120.50(13) . .
C00S C00K H00K 119.7 . .
C00J C00L H00L 119.7 . .
C00O C00L C00J 120.51(13) . .
C00O C00L H00L 119.7 . .
C00G C00M H00M 120.2 . .
C00Q C00M C00G 119.55(12) . .
C00Q C00M H00M 120.2 . .
C00E C00N H00N 119.8 . .
C00E C00N C00V 120.37(13) . .
C00V C00N H00N 119.8 . .
C00A C00O H00O 120.0 . .
C00L C00O C00A 120.00(13) . .
C00L C00O H00O 120.0 . .
C00C C00P H00P 119.9 . .
C00K C00P C00C 120.24(13) . .
C00K C00P H00P 119.9 . .
C00M C00Q H00Q 119.9 . .
C00M C00Q C00V 120.19(13) . .
C00V C00Q H00Q 119.9 . .
C00F C00R H00R 120.4 . .
C00F C00R C00Z 119.29(13) . .
C00Z C00R H00R 120.4 . .
C00H C00S C00K 120.17(13) . .
C00H C00S H00S 119.9 . .
C00K C00S H00S 119.9 . .
C00F C00T H00T 120.1 . .
C00Y C00T C00F 119.72(13) . .
C00Y C00T H00T 120.1 . .
S005 C00U S004 120.92(7) . .
C00I C00U S004 115.45(10) . .
C00I C00U S005 123.59(10) . .
C00N C00V H00V 119.9 . .
C00Q C00V C00N 120.25(13) . .
C00Q C00V H00V 119.9 . .
S002 C00W S004 112.33(7) . .
S007 C00W S002 123.37(8) . .
S007 C00W S004 124.31(8) . .
C00Y C00X H00X 119.6 . .
C00Z C00X H00X 119.6 . .
C00Z C00X C00Y 120.75(13) . .
C00T C00Y C00X 119.65(14) . .
C00T C00Y H00Y 120.2 . .
C00X C00Y H00Y 120.2 . .
C00R C00Z H00Z 119.9 . .
C00X C00Z C00R 120.13(14) . .
C00X C00Z H00Z 119.9 . .

loop_
_geom_bond_atom_site_label_1
_geom_bond_atom_site_label_2
_geom_bond_distance
_geom_bond_site_symmetry_2
V001 S005 2.3931(3) .
V001 S005 2.3931(3) 2_656
V001 S006 2.3899(3) .
V001 S006 2.3899(3) 2_656
V001 O008 1.6038(14) .
S002 C00I 1.7425(13) .
S002 C00W 1.7274(13) .
P003 C009 1.7922(13) .
P003 C00B 1.7934(13) .
P003 C00F 1.7938(13) .
P003 C00G 1.7937(13) .
S004 C00U 1.7479(13) .
S004 C00W 1.7281(13) .
S005 C00U 1.7393(13) .
S006 C00I 1.7350(13) .
S007 C00W 1.6599(13) .
C009 C00A 1.3948(18) .
C009 C00D 1.4003(18) .
C00A H00A 0.9500 .
C00A C00O 1.3943(18) .
C00B C00C 1.3942(18) .
C00B C00H 1.4027(19) .
C00C H00C 0.9500 .
C00C C00P 1.3913(19) .
C00D H00D 0.9500 .
C00D C00J 1.387(2) .
C00E H00E 0.9500 .
C00E C00G 1.3958(17) .
C00E C00N 1.3877(19) .
C00F C00R 1.3947(19) .
C00F C00T 1.4010(19) .
C00G C00M 1.4010(18) .
C00H H00H 0.9500 .
C00H C00S 1.386(2) .
C00I C00U 1.3586(17) .
C00J H00J 0.9500 .
C00J C00L 1.386(2) .
C00K H00K 0.9500 .
C00K C00P 1.384(2) .
C00K C00S 1.386(2) .
C00L H00L 0.9500 .
C00L C00O 1.383(2) .
C00M H00M 0.9500 .
C00M C00Q 1.3840(19) .
C00N H00N 0.9500 .
C00N C00V 1.388(2) .
C00O H00O 0.9500 .
C00P H00P 0.9500 .
C00Q H00Q 0.9500 .
C00Q C00V 1.388(2) .
C00R H00R 0.9500 .
C00R C00Z 1.3958(19) .
C00S H00S 0.9500 .
C00T H00T 0.9500 .
C00T C00Y 1.3895(19) .
C00V H00V 0.9500 .
C00X H00X 0.9500 .
C00X C00Y 1.392(2) .
C00X C00Z 1.384(2) .
C00Y H00Y 0.9500 .
C00Z H00Z 0.9500 .

loop_
_geom_torsion_atom_site_label_1
_geom_torsion_atom_site_label_2
_geom_torsion_atom_site_label_3
_geom_torsion_atom_site_label_4
_geom_torsion
V001 S005 C00U S004 171.79(7)
V001 S005 C00U C00I -10.74(12)
V001 S006 C00I S002 -172.31(7)
V001 S006 C00I C00U 11.69(13)
S002 C00I C00U S004 0.76(14)
S002 C00I C00U S005 -176.84(7)
P003 C009 C00A C00O -179.03(10)
P003 C009 C00D C00J 179.22(10)
P003 C00B C00C C00P 179.14(10)
P003 C00B C00H C00S 179.72(10)
P003 C00F C00R C00Z 177.02(11)
P003 C00F C00T C00Y -176.99(12)
P003 C00G C00M C00Q 179.06(10)
S006 C00I C00U S004 176.91(7)
S006 C00I C00U S005 -0.69(18)
C009 P003 C00B C00C -9.82(13)
C009 P003 C00B C00H 168.35(10)
C009 P003 C00F C00R 140.31(11)
C009 P003 C00F C00T -41.36(13)
C009 P003 C00G C00E 109.77(11)
C009 P003 C00G C00M -70.39(12)
C009 C00A C00O C00L -0.2(2)
C009 C00D C00J C00L -0.1(2)
C00A C009 C00D C00J -0.44(19)
C00B P003 C009 C00A -105.78(11)
C00B P003 C009 C00D 74.56(11)
C00B P003 C00F C00R 19.00(13)
C00B P003 C00F C00T -162.68(11)
C00B P003 C00G C00E -129.89(11)
C00B P003 C00G C00M 49.95(12)
C00B C00C C00P C00K 0.9(2)
C00B C00H C00S C00K 1.3(2)
C00C C00B C00H C00S -2.09(19)
C00D C009 C00A C00O 0.63(19)
C00D C00J C00L C00O 0.5(2)
C00E C00G C00M C00Q -1.1(2)
C00E C00N C00V C00Q -0.2(2)
C00F P003 C009 C00A 132.37(11)
C00F P003 C009 C00D -47.28(12)
C00F P003 C00B C00C 109.41(11)
C00F P003 C00B C00H -72.42(11)
C00F P003 C00G C00E -8.74(13)
C00F P003 C00G C00M 171.11(10)
C00F C00R C00Z C00X -0.2(2)
C00F C00T C00Y C00X 0.0(2)
C00G P003 C009 C00A 11.93(13)
C00G P003 C009 C00D -167.72(10)
C00G P003 C00B C00C -130.19(11)
C00G P003 C00B C00H 47.98(11)
C00G P003 C00F C00R -99.02(12)
C00G P003 C00F C00T 79.31(12)
C00G C00E C00N C00V -0.3(2)
C00G C00M C00Q C00V 0.6(2)
C00H C00B C00C C00P 1.01(19)
C00I S002 C00W S004 0.28(9)
C00I S002 C00W S007 -179.20(9)
C00J C00L C00O C00A -0.3(2)
C00M C00Q C00V C00N 0.1(2)
C00N C00E C00G P003 -179.20(10)
C00N C00E C00G C00M 1.0(2)
C00P C00K C00S C00H 0.5(2)
C00R C00F C00T C00Y 1.4(2)
C00S C00K C00P C00C -1.6(2)
C00T C00F C00R C00Z -1.3(2)
C00U S004 C00W S002 0.05(9)
C00U S004 C00W S007 179.52(9)
C00W S002 C00I S006 -176.96(8)
C00W S002 C00I C00U -0.63(12)
C00W S004 C00U S005 177.18(8)
C00W S004 C00U C00I -0.49(12)
C00Y C00X C00Z C00R 1.6(2)
C00Z C00X C00Y C00T -1.5(2)
